data_7209981
loop_
_publ_author_name
'W\;ec\/lawik, Magdalena'
'G\;agor, Anna'
'Piecha, Anna'
'Jakubas, Ryszard'
'Medycki, Wojciech'

_publ_section_title
;
 Synthesis, crystal structure and phase transitions of a series of
 imidazolium iodides
;
_journal_issue 28
_journal_name_full CrystEngComm
_journal_page_first 5633
_journal_paper_doi 10.1039/c3ce40559a
_journal_volume 15
_journal_year 2013
_chemical_formula_sum 'C12 H20 I8 N8'
_chemical_formula_weight 1291.56
_chemical_name_systematic
;
?
;
_space_group_IT_number 70
_symmetry_cell_setting orthorhombic
_symmetry_space_group_name_Hall '-F 2uv 2vw'
_symmetry_space_group_name_H-M 'F d d d :2'
_atom_sites_solution_hydrogens geom
_atom_sites_solution_primary direct
_atom_sites_solution_secondary difmap
_audit_creation_method SHELXL-97
_cell_angle_alpha 90.00
_cell_angle_beta 90.00
_cell_angle_gamma 90.00
_cell_formula_units_Z 8
_cell_length_a 14.1543(12)
_cell_length_b 15.7359(10)
_cell_length_c 27.1076(17)
_cell_measurement_temperature 295(2)
_cell_measurement_theta_max 29.81
_cell_measurement_theta_min 2.97
_cell_volume 6037.7(7)
_computing_structure_refinement 'SHELXL-97 (Sheldrick, 1997)'
_computing_structure_solution 'SHELXS-97 (Sheldrick, 1990)'
_diffrn_ambient_temperature 295(2)
_diffrn_measured_fraction_theta_full 0.962
_diffrn_measured_fraction_theta_max 0.962
_diffrn_radiation_monochromator graphite
_diffrn_radiation_source 'fine-focus sealed tube'
_diffrn_radiation_type MoK\a
_diffrn_radiation_wavelength 0.71073
_diffrn_reflns_av_R_equivalents 0.0514
_diffrn_reflns_av_sigmaI/netI 0.0456
_diffrn_reflns_limit_h_max 18
_diffrn_reflns_limit_h_min -19
_diffrn_reflns_limit_k_max 21
_diffrn_reflns_limit_k_min -19
_diffrn_reflns_limit_l_max 37
_diffrn_reflns_limit_l_min -36
_diffrn_reflns_number 17210
_diffrn_reflns_theta_full 29.81
_diffrn_reflns_theta_max 29.81
_diffrn_reflns_theta_min 2.97
_exptl_absorpt_coefficient_mu 8.235
_exptl_absorpt_correction_T_max 1.00000
_exptl_absorpt_correction_T_min 0.86016
_exptl_absorpt_correction_type multi-scan
_exptl_absorpt_process_details
;
CrysAlis RED, Oxford Diffraction Ltd.,
Version 1.171.33.42 (release 29-05-2009 CrysAlis171 .NET)
(compiled May 29 2009,17:40:42)
Empirical absorption correction using spherical harmonics,
implemented in SCALE3 ABSPACK scaling algorithm.
;
_exptl_crystal_density_diffrn 2.842
_exptl_crystal_density_method 'not measured'
_exptl_crystal_F_000 4576
_exptl_crystal_size_max 0.25
_exptl_crystal_size_mid 0.22
_exptl_crystal_size_min 0.01
_refine_diff_density_max 0.968
_refine_diff_density_min -0.945
_refine_diff_density_rms 0.152
_refine_ls_extinction_coef 0.000017(4)
_refine_ls_extinction_expression Fc^*^=kFc[1+0.001xFc^2^\l^3^/sin(2\q)]^-1/4^
_refine_ls_extinction_method SHELXL
_refine_ls_goodness_of_fit_ref 0.834
_refine_ls_matrix_type full
_refine_ls_number_parameters 49
_refine_ls_number_reflns 2088
_refine_ls_number_restraints 13
_refine_ls_restrained_S_all 0.838
_refine_ls_R_factor_all 0.1018
_refine_ls_R_factor_gt 0.0343
_refine_ls_shift/su_max 0.019
_refine_ls_shift/su_mean 0.002
_refine_ls_structure_factor_coef Fsqd
_refine_ls_weighting_details 'calc w=1/[\s^2^(Fo^2^)+(0.0550P)^2^+0.0000P] where P=(Fo^2^+2Fc^2^)/3'
_refine_ls_weighting_scheme calc
_refine_ls_wR_factor_gt 0.0869
_refine_ls_wR_factor_ref 0.1057
_reflns_number_gt 894
_reflns_number_total 2088
_reflns_threshold_expression >2sigma(I)
_cod_data_source_file c3ce40559a.txt
_cod_data_source_block 2
_cod_original_sg_symbol_H-M Fddd
_cod_database_code 7209981

loop_
_symmetry_equiv_pos_as_xyz
'x, y, z'
'-x+3/4, -y+3/4, z'
'-x+3/4, y, -z+3/4'
'x, -y+3/4, -z+3/4'
'x, y+1/2, z+1/2'
'-x+3/4, -y+5/4, z+1/2'
'-x+3/4, y+1/2, -z+5/4'
'x, -y+5/4, -z+5/4'
'x+1/2, y, z+1/2'
'-x+5/4, -y+3/4, z+1/2'
'-x+5/4, y, -z+5/4'
'x+1/2, -y+3/4, -z+5/4'
'x+1/2, y+1/2, z'
'-x+5/4, -y+5/4, z'
'-x+5/4, y+1/2, -z+3/4'
'x+1/2, -y+5/4, -z+3/4'
'-x, -y, -z'
'x-3/4, y-3/4, -z'
'x-3/4, -y, z-3/4'
'-x, y-3/4, z-3/4'
'-x, -y+1/2, -z+1/2'
'x-3/4, y-1/4, -z+1/2'
'x-3/4, -y+1/2, z-1/4'
'-x, y-1/4, z-1/4'
'-x+1/2, -y, -z+1/2'
'x-1/4, y-3/4, -z+1/2'
'x-1/4, -y, z-1/4'
'-x+1/2, y-3/4, z-1/4'
'-x+1/2, -y+1/2, -z'
'x-1/4, y-1/4, -z'
'x-1/4, -y+1/2, z-3/4'
'-x+1/2, y-1/4, z-3/4'

loop_
_atom_site_label
_atom_site_type_symbol
_atom_site_fract_x
_atom_site_fract_y
_atom_site_fract_z
_atom_site_U_iso_or_equiv
_atom_site_adp_type
_atom_site_occupancy
_atom_site_symmetry_multiplicity
_atom_site_calc_flag
_atom_site_refinement_flags
_atom_site_disorder_assembly
_atom_site_disorder_group
I1 I 0.96544(3) 0.12225(3) 0.210246(14) 0.06204(13) Uani 1 1 d . . .
I2 I 0.72425(4) 0.12223(4) 0.206986(16) 0.07993(17) Uani 1 1 d . . .
C5 C 0.8769(11) 0.3482(5) 0.1746(3) 0.060 Uiso 0.50 1 d PD . 1
H5 H 0.8825 0.3299 0.2071 0.072 Uiso 0.50 1 calc PR . 1
N1 N 0.8642(9) 0.4268(6) 0.1603(3) 0.070 Uiso 0.50 1 d PD A 1
H1 H 0.8561 0.4705 0.1789 0.084 Uiso 0.50 1 calc PR A 1
C2 C 0.8662(11) 0.4254(6) 0.1127(3) 0.070 Uiso 0.50 1 d PD A 1
H2 H 0.8597 0.4738 0.0933 0.084 Uiso 0.50 1 calc PR A 1
N3 N 0.8788(9) 0.3458(4) 0.0938(3) 0.060 Uiso 0.50 1 d PD A 1
H3 H 0.8842 0.3303 0.0635 0.072 Uiso 0.50 1 calc PR A 1
C4 C 0.8804(12) 0.2983(6) 0.1346(3) 0.070 Uiso 0.50 1 d PD . 1
H4 H 0.8836 0.2393 0.1352 0.084 Uiso 0.50 1 calc PR . 1
C6 C 0.8750 0.0779(2) 0.3750 0.070 Uiso 0.50 2 d SPD . 2
H6 H 0.8750 0.0187 0.3750 0.084 Uiso 0.50 2 calc SPR . 2
N7 N 0.8794(8) 0.12479(11) 0.33473(9) 0.060 Uiso 0.50 1 d PD . 2
H7 H 0.8826 0.1075 0.3047 0.072 Uiso 0.50 1 calc PR . 2
C8 C 0.8778(8) 0.20404(15) 0.35069(3) 0.070 Uiso 0.50 1 d PD . 2
H8 H 0.8802 0.2522 0.3309 0.084 Uiso 0.50 1 calc PR . 2
C9 C 0.8750 0.2329(2) 0.3750 0.070 Uiso 0.50 2 d SPD B 2
H9 H 0.8692 0.2807 0.3950 0.084 Uiso 0.25 1 calc PR B 2
N10 N 0.8851(7) 0.18369(11) 0.33593(10) 0.060 Uiso 0.50 1 d PD B 2
H10 H 0.8915 0.2005 0.3059 0.072 Uiso 0.50 1 calc PR B 2
C11 C 0.8837(3) 0.10396(15) 0.35109(4) 0.070 Uiso 0.50 1 d PD . 2
H11 H 0.8934 0.0562 0.3315 0.084 Uiso 0.50 1 calc PR . 2

loop_
_atom_site_aniso_label
_atom_site_aniso_U_11
_atom_site_aniso_U_22
_atom_site_aniso_U_33
_atom_site_aniso_U_23
_atom_site_aniso_U_13
_atom_site_aniso_U_12
I1 0.0758(3) 0.0560(2) 0.0543(2) 0.0008(2) 0.0021(2) 0.0015(3)
I2 0.1400(4) 0.0487(2) 0.0511(2) -0.0018(2) 0.0063(3) 0.0017(3)

loop_
_atom_type_symbol
_atom_type_description
_atom_type_scat_dispersion_real
_atom_type_scat_dispersion_imag
_atom_type_scat_source
C C 0.0033 0.0016 'International Tables Vol C Tables 4.2.6.8 and 6.1.1.4'
H H 0.0000 0.0000 'International Tables Vol C Tables 4.2.6.8 and 6.1.1.4'
N N 0.0061 0.0033 'International Tables Vol C Tables 4.2.6.8 and 6.1.1.4'
I I -0.4742 1.8119 'International Tables Vol C Tables 4.2.6.8 and 6.1.1.4'

loop_
_geom_angle_atom_site_label_1
_geom_angle_atom_site_label_2
_geom_angle_atom_site_label_3
_geom_angle
_geom_angle_site_symmetry_1
_geom_angle_site_symmetry_3
N1 C5 C4 108.7(9) . .
N1 C5 C4 16.9(6) . 2_655
C4 C5 C4 92.3(8) . 2_655
C2 N1 C5 106.0(10) . .
N1 C2 N3 113.2(10) . .
C4 N3 C2 101.7(8) . .
C5 C4 N3 110.1(9) . .
C5 C4 C5 20.5(4) . 2_655
N3 C4 C5 89.6(7) . 2_655
N7 C6 N7 111.9(3) 3_655 .
C6 N7 C8 104.9(3) . .
C6 N7 C11 23.57(17) . 3_655
C8 N7 C11 81.47(17) . 3_655
N7 C8 C8 109.16(11) . 3_655
N7 C8 N10 98.64(19) . 3_655
C8 C8 N10 10.8(2) 3_655 3_655
N7 C8 C11 59.04(15) . 3_655
C8 C8 C11 50.19(8) 3_655 3_655
N10 C8 C11 39.60(5) 3_655 3_655
N10 C9 C11 36.07(14) . .
C9 N10 C11 107.9(3) . .
N10 C11 C11 107.96(13) . 3_655
N10 C11 C9 36.06(15) . .
C11 C11 C9 71.99(4) 3_655 .

loop_
_geom_bond_atom_site_label_1
_geom_bond_atom_site_label_2
_geom_bond_distance
_geom_bond_site_symmetry_2
I2 I2 2.8110(12) 14_545
C5 N1 1.309(7) .
C5 C4 1.339(8) .
C5 C4 1.959(13) 2_655
N1 C2 1.292(8) .
C2 N3 1.366(7) .
N3 C4 1.336(8) .
C4 C5 1.959(13) 2_655
C6 N7 1.3196(10) 3_655
C6 N7 1.3196(10) .
N7 C8 1.3202(10) .
N7 C11 1.780(3) 3_655
C8 C8 1.3202(10) 3_655
C8 N10 1.757(3) 3_655
C8 C11 2.053(3) 3_655
C9 N10 1.3201(10) .
C9 C11 2.134(4) .
N10 C11 1.3203(10) .
C11 C11 1.3200(10) 3_655
